data_2007896
loop_
_publ_author_name
'Erragh, Fatima'
'Boukhari, Ali'
'Sadel, Abderahim'
'Holt, Elizabeth M.'

_publ_section_title
;
 Sodium Nickel Polyphosphate
;
_journal_issue 12
_journal_name_full 'Acta Crystallographica Section C'
_journal_page_first 1746
_journal_page_last 1747
_journal_paper_doi 10.1107/S0108270198006258
_journal_volume 54
_journal_year 1998
_chemical_formula_iupac 'Na Ni (P1 O3)3'
_chemical_formula_moiety 'Na1 Ni1 O9 P3'
_chemical_formula_sum 'Na Ni O9 P3'
_chemical_formula_weight 318.6
_chemical_name_systematic
;
Sodium Nickel Polyphosphate
;
_space_group_IT_number 54
_symmetry_cell_setting orthorhombic
_symmetry_space_group_name_Hall '-P 2a 2ac'
_symmetry_space_group_name_H-M 'P c c a'
_cell_angle_alpha 90.0
_cell_angle_beta 90.0
_cell_angle_gamma 90.0
_cell_formula_units_Z 8
_cell_length_a 13.734(2)
_cell_length_b 10.543(2)
_cell_length_c 9.830(2)
_cell_measurement_reflns_used 38
_cell_measurement_temperature 298
_cell_measurement_theta_max 12.49
_cell_measurement_theta_min 6.40
_cell_volume 1423.4(4)
_computing_cell_refinement XSCANS
_computing_data_collection 'XSCANS (Siemens, 1991)'
_computing_data_reduction XSCANS
_computing_molecular_graphics 'XP (Siemens, 1990)'
_computing_publication_material SHELXS86
_computing_structure_refinement SHELXS86
_computing_structure_solution 'SHELXS86 (Sheldrick, 1990)'
_diffrn_ambient_temperature 298
_diffrn_measurement_device_type 'Syntex P4 four-circle'
_diffrn_measurement_method \q/2\q
_diffrn_radiation_monochromator 'highly oriented graphite crystal'
_diffrn_radiation_source 'fine-focus sealed tube'
_diffrn_radiation_type 'Mo K\a'
_diffrn_radiation_wavelength 0.71073
_diffrn_reflns_av_R_equivalents 0.028
_diffrn_reflns_limit_h_max 1
_diffrn_reflns_limit_h_min -19
_diffrn_reflns_limit_k_max 1
_diffrn_reflns_limit_k_min -14
_diffrn_reflns_limit_l_max 13
_diffrn_reflns_limit_l_min -1
_diffrn_reflns_number 2696
_diffrn_reflns_theta_max 30
_diffrn_reflns_theta_min 1.75
_diffrn_standards_decay_% none1
_diffrn_standards_interval_count 97
_diffrn_standards_number 3
_exptl_absorpt_coefficient_mu 3.489
_exptl_absorpt_correction_T_max 0.45
_exptl_absorpt_correction_T_min 0.33
_exptl_absorpt_correction_type '\y scan (XEMP; Sheldrick, 1990)'
_exptl_crystal_colour yellow-green
_exptl_crystal_density_diffrn 2.973
_exptl_crystal_density_method 'not measured'
_exptl_crystal_description chunk
_exptl_crystal_F_000 1248
_exptl_crystal_size_max 0.2
_exptl_crystal_size_mid 0.2
_exptl_crystal_size_min 0.1
_refine_diff_density_max 0.67
_refine_diff_density_min -0.77
_refine_ls_extinction_coef 0.00099(9)
_refine_ls_extinction_method SHELXS86
_refine_ls_goodness_of_fit_ref 1.06
_refine_ls_number_parameters 133
_refine_ls_number_reflns 1750
_refine_ls_R_factor_gt 0.030
_refine_ls_shift/su_max 0.06
_refine_ls_structure_factor_coef F
_refine_ls_weighting_details 'w = 1/[\s^2^(F) + 0.0008F^2^]'
_refine_ls_weighting_scheme calc
_refine_ls_wR_factor_ref 0.043
_reflns_number_gt 1750
_reflns_number_total 2082
_reflns_threshold_expression F>4\s(F)
_cod_data_source_file br1195.cif
_cod_data_source_block br1195
_cod_depositor_comments
;
The following automatic conversions were performed:

'_chemical_melting_point' value 'not measured' was changed to '?' -
the value is undefined or not given.

Automatic conversion script
Id: cif_fix_values 1715 2011-07-08 13:25:40Z adriana 

The following automatic conversions were performed:

'_refine_ls_weighting_scheme' value 'w = 1/[\s^2^(F) + 0.0008F^2^]'
was changed to 'calc'. New tag '_refine_ls_weighting_details' was
created. The value of the new tag was set to 'w = 1/[\s^2^(F) +
0.0008F^2^]'.

Automatic conversion script
Id: cif_fix_values 3143 2015-03-26 13:38:13Z robertas 
;
_cod_original_cell_volume 1423.5(4)
_cod_original_formula_sum 'Na1 Ni1 O9 P3'
_cod_database_code 2007896
_cod_database_fobs_code 2007896

loop_
_symmetry_equiv_pos_as_xyz
x,y,z
-x,-y,-z
1/2-x,-y,z
1/2+x,-y,1/2-z
-x,y,1/2-z
1/2+x,y,-z
1/2-x,y,1/2+z
x,-y,1/2+z

loop_
_atom_site_label
_atom_site_fract_x
_atom_site_fract_y
_atom_site_fract_z
_atom_site_U_iso_or_equiv
_atom_site_adp_type
Ni1 0.25 0.5 0.02850(10) 0.0090(10) Uani
Ni2 0.5 0 0 0.0090(10) Uani
Na1 0.37550(10) 0.75170(10) -0.01290(10) 0.0250(10) Uani
P1 0.64780(10) 0.95540(10) 0.23700(10) 0.0090(10) Uani
O11 0.60850(10) 1.0481(2) 0.1383(2) 0.0140(10) Uani
O12 0.7500 1 0.2949(3) 0.0120(10) Uani
O13 0.58930(10) 0.9167(2) 0.3563(2) 0.0130(10) Uani
O14 0.68000(10) 0.8300(2) 0.1578(2) 0.0130(10) Uani
P2 0.62540(10) 0.74760(10) 0.04600(10) 0.0090(10) Uani
O21 0.70270(10) 0.6822(2) -0.0310(2) 0.0130(10) Uani
O23 0.55260(10) 0.8234(2) -0.0285(2) 0.0130(10) Uani
O24 0.56510(10) 0.6479(2) 0.1329(2) 0.0130(10) Uani
P3 0.60160(10) 0.52550(10) 0.21460(10) 0.0090(10) Uani
O31 0.5 0.4616(2) 0.25 0.0120(10) Uani
O32 0.64990(10) 0.5682(2) 0.3400(2) 0.0160(10) Uani
O33 0.65290(10) 0.4390(2) 0.1204(2) 0.0130(10) Uani

loop_
_atom_site_aniso_label
_atom_site_aniso_U_11
_atom_site_aniso_U_22
_atom_site_aniso_U_33
_atom_site_aniso_U_12
_atom_site_aniso_U_13
_atom_site_aniso_U_23
Ni1 0.0090(10) 0.0090(10) 0.0100(10) 0.0010(10) 0 0
Ni2 0.0090(10) 0.0080(10) 0.0100(10) 0.0010(10) 0.0000(10) 0.0000(10)
Na1 0.0260(10) 0.0170(10) 0.0320(10) -0.0060(10) 0.0020(10) -0.0070(10)
P1 0.0080(10) 0.0090(10) 0.0090(10) 0.0000(10) 0.0000(10) 0.0000(10)
O11 0.0160(10) 0.0120(10) 0.0130(10) 0.0010(10) -0.0040(10) 0.0010(10)
O12 0.0100(10) 0.0150(10) 0.0100(10) -0.0040(10) 0.008(7) -0.006(10)
O13 0.0120(10) 0.0150(10) 0.0130(10) 0.0000(10) 0.0020(10) 0.0020(10)
O14 0.0130(10) 0.0110(10) 0.0140(10) 0.0000(10) -0.0020(10) -0.0040(10)
P2 0.0100(10) 0.0080(10) 0.0100(10) 0.0020(10) 0.0000(10) 0.0000(10)
O21 0.0140(10) 0.0110(10) 0.0150(10) 0.0030(10) 0.0030(10) -0.0010(10)
O23 0.0130(10) 0.0110(10) 0.0140(10) 0.0040(10) -0.0020(10) -0.0010(10)
O24 0.0130(10) 0.0120(10) 0.0150(10) 0.0010(10) 0.0010(10) 0.0040(10)
P3 0.0080(10) 0.0090(10) 0.0090(10) 0.0000(10) 0.0000(10) 0.0000(10)
O31 0.0080(10) 0.0100(10) 0.0190(10) 0 0.0040(10) 0
O32 0.0150(10) 0.0170(10) 0.0140(10) 0.0010(10) -0.0050(10) -0.0030(10)
O33 0.0130(10) 0.0110(10) 0.0150(10) 0.0010(10) 0.0040(10) -0.0010(10)

loop_
_atom_type_symbol
_atom_type_scat_dispersion_real
_atom_type_scat_dispersion_imag
_atom_type_scat_source
Na 0.030 0.025 'International Tables Vol C Tables 4.2.6.8 and 6.1.1.4'
Ni 0.285 1.113 'International Tables Vol C Tables 4.2.6.8 and 6.1.1.4'
P 0.090 0.095 'International Tables Vol C Tables 4.2.6.8 and 6.1.1.4'
O 0.008 0.006 'International Tables Vol C Tables 4.2.6.8 and 6.1.1.4'

loop_
_geom_angle_atom_site_label_1
_geom_angle_atom_site_label_2
_geom_angle_atom_site_label_3
_geom_angle_site_symmetry_1
_geom_angle_site_symmetry_3
_geom_angle
_geom_angle_publ_flag
O21 Ni1 O21 2_665 6_455 178.60(10) no
O21 Ni1 O32 2_665 5_655 96.40(10) no
O21 Ni1 O32 6_455 5_655 82.70(10) no
O21 Ni1 O32 2_665 4_465 82.70(10) no
O21 Ni1 O32 6_455 4_465 96.40(10) no
O32 Ni1 O32 5_655 4_465 100.40(10) no
O21 Ni1 O33 2_665 2_665 95.50(10) no
O21 Ni1 O33 6_455 2_665 85.50(10) no
O32 Ni1 O33 5_655 2_665 84.50(10) no
O32 Ni1 O33 4_465 2_665 174.90(10) no
O21 Ni1 O33 2_665 6_455 85.50(10) no
O21 Ni1 O33 6_455 6_455 95.50(10) no
O32 Ni1 O33 5_655 6_455 174.90(10) no
O32 Ni1 O33 4_465 6_455 84.50(10) no
O33 Ni1 O33 2_665 6_455 90.60(10) no
O11 Ni2 O11 1_545 2_665 180.00(10) no
O11 Ni2 O13 1_545 5_645 94.70(10) no
O11 Ni2 O13 2_665 5_645 85.30(10) no
O11 Ni2 O13 1_545 8_564 85.30(10) no
O11 Ni2 O13 2_665 8_564 94.70(10) no
O13 Ni2 O13 5_645 8_564 180.00(10) no
O11 Ni2 O23 1_545 1_545 93.40(10) no
O11 Ni2 O23 2_665 1_545 86.60(10) no
O13 Ni2 O23 5_645 1_545 85.10(10) no
O13 Ni2 O23 8_564 1_545 94.90(10) no
O11 Ni2 O23 1_545 2_665 86.60(10) no
O11 Ni2 O23 2_665 2_665 93.40(10) no
O13 Ni2 O23 5_645 2_665 94.90(10) no
O13 Ni2 O23 8_564 2_665 85.10(10) no
O23 Ni2 O23 1_545 2_665 180.00(10) no
O23 Na1 O11 . 2_675 68.20(10) no
O23 Na1 O13 . 5_655 68.10(10) no
O11 Na1 O13 2_675 5_655 71.20(10) no
O23 Na1 O21 . 6_455 173.60(10) no
O11 Na1 O21 2_675 6_455 114.90(10) no
O13 Na1 O21 5_655 6_455 107.10(10) no
O23 Na1 O32 . 5_655 112.80(10) no
O11 Na1 O32 2_675 5_655 168.80(10) no
O13 Na1 O32 5_655 5_655 98.50(10) no
O21 Na1 O32 6_455 5_655 63.00(10) no
O23 Na1 O33 . 2_665 113.10(10) no
O11 Na1 O33 2_675 2_665 122.40(10) no
O13 Na1 O33 5_655 2_665 166.30(10) no
O21 Na1 O33 6_455 2_665 70.50(10) no
O32 Na1 O33 5_655 2_665 68.20(10) no
O11 P1 O12 . . 111.30(10) no
O11 P1 O13 . . 120.20(10) no
O12 P1 O13 . . 106.20(10) no
O11 P1 O14 . . 109.10(10) no
O12 P1 O14 . . 100.10(10) no
O13 P1 O14 . . 108.00(10) no
P1 O12 P1A . . 138.0(2) no
P1 O14 P2 . . 131.30(10) no
O14 P2 O21 . . 105.70(10) no
O14 P2 O23 . . 111.50(10) no
O21 P2 O23 . . 119.10(10) no
O14 P2 O24 . . 103.70(10) no
O21 P2 O24 . . 110.00(10) no
O23 P2 O24 . . 105.80(10) no
P2 O24 P3 . . 129.80(10) no
O24 P3 O31 . . 100.10(10) no
O24 P3 O32 . . 108.40(10) no
O31 P3 O32 . . 110.00(10) no
O24 P3 O33 . . 109.40(10) no
O31 P3 O33 . . 107.10(10) no
O32 P3 O33 . . 120.00(10) no
P3 O31 P3A . . 129.8(2) no

loop_
_geom_bond_atom_site_label_1
_geom_bond_atom_site_label_2
_geom_bond_site_symmetry_1
_geom_bond_site_symmetry_2
_geom_bond_distance
_geom_bond_publ_flag
Ni1 O21 . 2_665 2.028(2) yes
Ni1 O21 . 6_455 2.028(2) yes
Ni1 O32 . 5_655 2.019(2) yes
Ni1 O32 . 4_465 2.019(2) yes
Ni1 O33 . 2_665 2.083(2) yes
Ni1 O33 . 6_455 2.083(2) yes
Ni2 O11 . 1_545 2.080(2) yes
Ni2 O11 . 2_665 2.080(2) yes
Ni2 O13 . 5_645 2.067(2) yes
Ni2 O13 . 8_564 2.067(2) yes
Ni2 O23 . 1_545 2.016(2) yes
Ni2 O23 . 2_665 2.016(2) yes
Na1 O23 . . 2.552(2) yes
Na1 O11 . 2_675 2.454(2) yes
Na1 O13 . 5_655 2.373(2) yes
Na1 O21 . 6_455 2.520(2) yes
Na1 O32 . 5_655 2.599(2) yes
Na1 O33 . 2_665 2.304(2) yes
P1 O11 . . 1.479(2) no
P1 O12 . . 1.5850(10) no
P1 O13 . . 1.479(2) no
P1 O14 . . 1.597(2) no
P2 O21 . . 1.475(2) no
P2 O23 . . 1.475(2) no
P2 O24 . . 1.588(2) no
O14 P2 . . 1.589(2) no
P3 O31 . . 1.5880(10) no
P3 O32 . . 1.470(2) no
P3 O33 . . 1.478(2) no
O24 P3 . . 1.600(2) no
